data_7046336
loop_
_publ_author_name
'Hicken, Alexandra'
'White, Andrew J. P.'
'Crimmin, Mark R.'

_publ_section_title
;
 Preparation and characterisation of heterobimetallic copper-tungsten
 hydride complexes.
;
_journal_issue 31
_journal_name_full 'Dalton transactions (Cambridge, England : 2003)'
_journal_page_first 10595
_journal_page_last 10600
_journal_paper_doi 10.1039/c8dt01569d
_journal_volume 47
_journal_year 2018
_chemical_formula_moiety 'C33 H35 Cu F6 N2 W'
_chemical_formula_sum 'C33 H35 Cu F6 N2 W'
_chemical_formula_weight 821.02
_space_group_crystal_system monoclinic
_space_group_IT_number 14
_space_group_name_Hall '-P 2ybc'
_space_group_name_H-M_alt 'P 1 21/c 1'
_symmetry_space_group_name_Hall '-P 2ybc'
_symmetry_space_group_name_H-M 'P 1 21/c 1'
_atom_sites_solution_hydrogens mixed
_audit_creation_method SHELXL-2014/7
_audit_update_record
;
2018-01-19 deposited with the CCDC.
2018-05-14 downloaded from the CCDC.
;
_cell_angle_alpha 90
_cell_angle_beta 110.5350(13)
_cell_angle_gamma 90
_cell_formula_units_Z 8
_cell_length_a 20.6872(2)
_cell_length_b 21.27381(17)
_cell_length_c 15.15393(18)
_cell_measurement_reflns_used 11392
_cell_measurement_temperature 173(2)
_cell_measurement_theta_max 73.6910
_cell_measurement_theta_min 3.7250
_cell_volume 6245.41(12)
_computing_cell_refinement 'CrysAlisPro, Rigaku OD'
_computing_data_collection 'CrysAlisPro, Rigaku OD'
_computing_data_reduction 'CrysAlisPro, Rigaku OD'
_computing_molecular_graphics 'Bruker SHELXTL'
_computing_publication_material 'CIFTAB-2014 (Sheldrick, 2014)'
_computing_structure_refinement 'SHELXL-2014/7 (Sheldrick, 2014)'
_computing_structure_solution 'SHELXS-2014 (Sheldrick, 2014)'
_diffrn_ambient_temperature 173(2)
_diffrn_detector_area_resol_mean 10.4115
_diffrn_measured_fraction_theta_full 0.990
_diffrn_measured_fraction_theta_max 0.958
_diffrn_measurement_device_type 'Agilent Xcalibur PX Ultra A'
_diffrn_measurement_method 'omega scans'
_diffrn_radiation_type CuK\a
_diffrn_radiation_wavelength 1.54184
_diffrn_reflns_av_R_equivalents 0.0293
_diffrn_reflns_av_unetI/netI 0.0433
_diffrn_reflns_Laue_measured_fraction_full 0.990
_diffrn_reflns_Laue_measured_fraction_max 0.958
_diffrn_reflns_limit_h_max 25
_diffrn_reflns_limit_h_min -18
_diffrn_reflns_limit_k_max 16
_diffrn_reflns_limit_k_min -26
_diffrn_reflns_limit_l_max 13
_diffrn_reflns_limit_l_min -18
_diffrn_reflns_number 20248
_diffrn_reflns_point_group_measured_fraction_full 0.990
_diffrn_reflns_point_group_measured_fraction_max 0.958
_diffrn_reflns_theta_full 67.684
_diffrn_reflns_theta_max 73.908
_diffrn_reflns_theta_min 3.744
_diffrn_source 'Enhance Ultra (Cu) X-ray Source'
_exptl_absorpt_coefficient_mu 8.082
_exptl_absorpt_correction_T_max 0.542
_exptl_absorpt_correction_T_min 0.298
_exptl_absorpt_correction_type analytical
_exptl_absorpt_process_details
; 
CrysAlisPro 1.171.38.43 (Rigaku Oxford Diffraction, 2015) 
Analytical numeric absorption correction using a multifaceted crystal 
model based on expressions derived by R.C. Clark & J.S. Reid. 
(Clark, R. C. & Reid, J. S. (1995). Acta Cryst. A51, 887-897) 
Empirical absorption correction using spherical harmonics, 
implemented in SCALE3 ABSPACK scaling algorithm. 
;
_exptl_crystal_colour 'Dark red'
_exptl_crystal_density_diffrn 1.746
_exptl_crystal_description blocks
_exptl_crystal_F_000 3232
_exptl_crystal_size_max 0.27
_exptl_crystal_size_mid 0.22
_exptl_crystal_size_min 0.09
_refine_diff_density_max 0.675
_refine_diff_density_min -1.056
_refine_diff_density_rms 0.096
_refine_ls_extinction_coef 0.000131(6)
_refine_ls_extinction_expression Fc^*^=kFc[1+0.001xFc^2^\l^3^/sin(2\q)]^-1/4^
_refine_ls_extinction_method 'SHELXL-2014/7 (Sheldrick 2014'
_refine_ls_goodness_of_fit_ref 1.028
_refine_ls_hydrogen_treatment mixed
_refine_ls_matrix_type full
_refine_ls_number_parameters 821
_refine_ls_number_reflns 12120
_refine_ls_number_restraints 73
_refine_ls_restrained_S_all 1.034
_refine_ls_R_factor_all 0.0392
_refine_ls_R_factor_gt 0.0292
_refine_ls_shift/su_max 0.003
_refine_ls_shift/su_mean 0.000
_refine_ls_structure_factor_coef Fsqd
_refine_ls_weighting_details 'w=1/[\s^2^(Fo^2^)+(0.0300P)^2^+0.2658P] where P=(Fo^2^+2Fc^2^)/3'
_refine_ls_weighting_scheme calc
_refine_ls_wR_factor_gt 0.0671
_refine_ls_wR_factor_ref 0.0726
_reflns_Friedel_coverage 0.000
_reflns_number_gt 10152
_reflns_number_total 12120
_reflns_threshold_expression 'I > 2\s(I)'
_cod_data_source_file c8dt01569d2.cif
_cod_data_source_block 1-W
_cod_depositor_comments 'Adding full bibliography for 7046336--7046339.cif.'
_cod_original_cell_volume 6245.42(12)
_cod_database_code 7046336
_shelx_shelxl_version_number 2014/7
_shelx_space_group_comment
; 
The symmetry employed for this shelxl refinement is uniquely defined 
by the following loop, which should always be used as a source of 
symmetry information in preference to the above space-group names. 
They are only intended as comments. 
;

loop_
_space_group_symop_operation_xyz
'x, y, z'
'-x, y+1/2, -z+1/2'
'-x, -y, -z'
'x, -y-1/2, z-1/2'

loop_
_atom_site_label
_atom_site_type_symbol
_atom_site_fract_x
_atom_site_fract_y
_atom_site_fract_z
_atom_site_U_iso_or_equiv
_atom_site_adp_type
_atom_site_occupancy
_atom_site_site_symmetry_order
_atom_site_calc_flag
_atom_site_refinement_flags_posn
_atom_site_refinement_flags_adp
_atom_site_refinement_flags_occupancy
_atom_site_disorder_assembly
_atom_site_disorder_group
Cu1A Cu 0.50240(3) 0.36137(3) 0.67881(4) 0.02364(12) Uani 1 1 d . . . . .
W1A W 0.60931(2) 0.29661(2) 0.65467(2) 0.02366(5) Uani 1 1 d . . . . .
H1A H 0.5463(17) 0.2892(15) 0.687(2) 0.006(8) Uiso 1 1 d . . . . .
H2A H 0.578(2) 0.367(2) 0.641(3) 0.041(13) Uiso 1 1 d . . . . .
N1A N 0.40345(15) 0.33723(15) 0.6466(2) 0.0236(6) Uani 1 1 d . . . . .
C1A C 0.35845(18) 0.37407(18) 0.6647(3) 0.0240(8) Uani 1 1 d . . . . .
C2A C 0.37135(19) 0.43423(18) 0.7044(3) 0.0275(8) Uani 1 1 d . . . . .
H2AA H 0.3329 0.4558 0.7106 0.033 Uiso 1 1 calc R U . . .
C3A C 0.4347(2) 0.46641(18) 0.7361(3) 0.0272(8) Uani 1 1 d . . . . .
N3A N 0.49413(16) 0.44403(14) 0.7367(2) 0.0237(6) Uani 1 1 d . . . . .
C4A C 0.2846(2) 0.3501(2) 0.6438(3) 0.0312(9) Uani 1 1 d . . . . .
C5A C 0.4305(2) 0.5337(2) 0.7707(4) 0.0380(10) Uani 1 1 d . . . . .
F6A F 0.24886(12) 0.34324(14) 0.55217(18) 0.0445(7) Uani 1 1 d . . . . .
F7A F 0.28401(13) 0.29370(12) 0.6834(2) 0.0452(7) Uani 1 1 d . . . . .
F8A F 0.24634(12) 0.38751(13) 0.6766(2) 0.0431(6) Uani 1 1 d . . . . .
F9A F 0.36916(16) 0.55070(15) 0.7668(3) 0.0890(15) Uani 1 1 d . . . . .
F10A F 0.47199(19) 0.54253(17) 0.8604(3) 0.0760(11) Uani 1 1 d . . . . .
F11A F 0.4529(2) 0.57613(13) 0.7249(3) 0.0733(11) Uani 1 1 d . . . . .
C12A C 0.38425(19) 0.27978(18) 0.5942(3) 0.0245(8) Uani 1 1 d . . . . .
C13A C 0.35986(19) 0.28285(18) 0.4956(3) 0.0254(8) Uani 1 1 d . . . . .
C14A C 0.3474(2) 0.2272(2) 0.4451(3) 0.0304(9) Uani 1 1 d . . . . .
H14A H 0.3294 0.2290 0.3783 0.036 Uiso 1 1 calc R U . . .
C15A C 0.3603(2) 0.16880(19) 0.4886(3) 0.0346(9) Uani 1 1 d . . . . .
C16A C 0.3855(2) 0.1672(2) 0.5857(3) 0.0347(9) Uani 1 1 d . . . . .
H16A H 0.3946 0.1276 0.6165 0.042 Uiso 1 1 calc R U . . .
C17A C 0.3982(2) 0.22185(18) 0.6407(3) 0.0265(8) Uani 1 1 d . . . . .
C18A C 0.3519(2) 0.34539(19) 0.4462(3) 0.0328(9) Uani 1 1 d . . . . .
H18A H 0.3099 0.3662 0.4473 0.049 Uiso 1 1 calc R U . . .
H18B H 0.3485 0.3388 0.3807 0.049 Uiso 1 1 calc R U . . .
H18C H 0.3921 0.3718 0.4784 0.049 Uiso 1 1 calc R U . . .
C19A C 0.3486(3) 0.1091(2) 0.4305(3) 0.0564(15) Uani 1 1 d . . . . .
H19A H 0.3032 0.0917 0.4233 0.085 Uiso 1 1 calc R U . . .
H19B H 0.3845 0.0784 0.4624 0.085 Uiso 1 1 calc R U . . .
H19C H 0.3506 0.1187 0.3683 0.085 Uiso 1 1 calc R U . . .
C20A C 0.4295(2) 0.2177(2) 0.7469(3) 0.0342(9) Uani 1 1 d . . . . .
H20A H 0.4754 0.2370 0.7684 0.051 Uiso 1 1 calc R U . . .
H20B H 0.4334 0.1735 0.7662 0.051 Uiso 1 1 calc R U . . .
H20C H 0.3999 0.2400 0.7749 0.051 Uiso 1 1 calc R U . . .
C21A C 0.55803(18) 0.47745(16) 0.7768(3) 0.0207(7) Uani 1 1 d . . . . .
C22A C 0.5980(2) 0.46898(17) 0.8722(3) 0.0252(8) Uani 1 1 d . . . . .
C23A C 0.6629(2) 0.49619(18) 0.9065(3) 0.0271(8) Uani 1 1 d . . . . .
H23A H 0.6903 0.4901 0.9709 0.033 Uiso 1 1 calc R U . . .
C24A C 0.68945(19) 0.53191(18) 0.8509(3) 0.0284(8) Uani 1 1 d . . . . .
C25A C 0.64881(19) 0.53910(17) 0.7564(3) 0.0258(8) Uani 1 1 d . . . . .
H25A H 0.6661 0.5633 0.7168 0.031 Uiso 1 1 calc R U . . .
C26A C 0.58379(18) 0.51209(17) 0.7180(3) 0.0227(7) Uani 1 1 d . . . . .
C27A C 0.5723(3) 0.4308(2) 0.9365(3) 0.0397(10) Uani 1 1 d . . . . .
H27A H 0.5411 0.4564 0.9575 0.060 Uiso 1 1 calc R U . . .
H27B H 0.6116 0.4172 0.9914 0.060 Uiso 1 1 calc R U . . .
H27C H 0.5476 0.3938 0.9027 0.060 Uiso 1 1 calc R U . . .
C28A C 0.7591(2) 0.5638(2) 0.8924(4) 0.0431(11) Uani 1 1 d . . . . .
H28A H 0.7530 0.6058 0.9150 0.065 Uiso 1 1 calc R U . . .
H28B H 0.7801 0.5676 0.8439 0.065 Uiso 1 1 calc R U . . .
H28C H 0.7891 0.5387 0.9450 0.065 Uiso 1 1 calc R U . . .
C29A C 0.5418(2) 0.5193(2) 0.6148(3) 0.0328(9) Uani 1 1 d . . . . .
H29A H 0.5370 0.4783 0.5837 0.049 Uiso 1 1 calc R U . . .
H29B H 0.5652 0.5486 0.5859 0.049 Uiso 1 1 calc R U . . .
H29C H 0.4960 0.5357 0.6077 0.049 Uiso 1 1 calc R U . . .
C30A C 0.6463(2) 0.3123(3) 0.8153(3) 0.0434(12) Uani 1 1 d . . . . .
H30A H 0.6154 0.3199 0.8480 0.052 Uiso 1 1 calc R U . . .
C31A C 0.6791(2) 0.3587(2) 0.7795(3) 0.0398(11) Uani 1 1 d . . . . .
H31A H 0.6739 0.4028 0.7840 0.048 Uiso 1 1 calc R U . . .
C32A C 0.7207(2) 0.3289(2) 0.7363(3) 0.0354(10) Uani 1 1 d . . . . .
H32A H 0.7481 0.3492 0.7059 0.043 Uiso 1 1 calc R U . . .
C33A C 0.7145(2) 0.2628(2) 0.7463(3) 0.0381(10) Uani 1 1 d . . . . .
H33A H 0.7381 0.2314 0.7246 0.046 Uiso 1 1 calc R U . . .
C34A C 0.6675(3) 0.2515(2) 0.7939(3) 0.0458(12) Uani 1 1 d . . . . .
H34A H 0.6529 0.2118 0.8086 0.055 Uiso 1 1 calc R U . . .
C35A C 0.5372(3) 0.2966(3) 0.5002(4) 0.0544(14) Uani 1 1 d . . . . .
H35A H 0.5018 0.3272 0.4773 0.065 Uiso 1 1 calc R U . . .
C36A C 0.5298(3) 0.2383(3) 0.5350(4) 0.0521(14) Uani 1 1 d . . . . .
H36A H 0.4881 0.2219 0.5386 0.063 Uiso 1 1 calc R U . . .
C37A C 0.5917(3) 0.2077(2) 0.5635(4) 0.0549(14) Uani 1 1 d . . . . .
H37A H 0.6003 0.1671 0.5915 0.066 Uiso 1 1 calc R U . . .
C38A C 0.6405(3) 0.2462(3) 0.5447(4) 0.0536(15) Uani 1 1 d . . . . .
H38A H 0.6876 0.2362 0.5568 0.064 Uiso 1 1 calc R U . . .
C39A C 0.6062(4) 0.3033(3) 0.5040(4) 0.0637(18) Uani 1 1 d . . . . .
H39A H 0.6258 0.3384 0.4838 0.076 Uiso 1 1 calc R U . . .
Cu1B Cu 1.00085(3) 0.60746(3) 0.78308(4) 0.02557(12) Uani 1 1 d . . . . .
W1B W 0.91668(2) 0.69131(2) 0.82366(2) 0.02310(5) Uani 1 1 d . . . . .
H1B H 0.919(2) 0.619(2) 0.817(3) 0.038(13) Uiso 1 1 d . . . . .
H2B H 0.993(2) 0.687(2) 0.802(3) 0.034(12) Uiso 1 1 d . . . . .
N1B N 0.98339(17) 0.52379(15) 0.7213(2) 0.0266(7) Uani 1 1 d . . . . .
C1B C 1.0340(2) 0.48820(18) 0.7171(3) 0.0286(8) Uani 1 1 d . . . . .
C2B C 1.1035(2) 0.50595(19) 0.7424(3) 0.0316(9) Uani 1 1 d . . . . .
H2AB H 1.1340 0.4749 0.7345 0.038 Uiso 1 1 calc R U . . .
C3B C 1.13296(19) 0.5637(2) 0.7778(3) 0.0298(9) Uani 1 1 d D . . . .
N3B N 1.10181(16) 0.61031(15) 0.8027(2) 0.0265(7) Uani 1 1 d . . . . .
C4B C 1.0179(2) 0.4199(2) 0.6826(4) 0.0369(10) Uani 1 1 d . . . . .
C5B C 1.2081(3) 0.5717(3) 0.7841(5) 0.039(2) Uani 0.840(6) 1 d D U P A 1
C5" C 1.2079(8) 0.5667(10) 0.7818(15) 0.038(9) Uiso 0.160(6) 1 d D U P A 2
F6B F 0.97657(15) 0.41527(13) 0.5934(2) 0.0547(8) Uani 1 1 d . . . . .
F7B F 0.98878(17) 0.38858(12) 0.7348(3) 0.0614(9) Uani 1 1 d . . . . .
F8B F 1.07521(14) 0.38762(12) 0.6884(2) 0.0510(7) Uani 1 1 d . . . . .
F9B F 1.2333(2) 0.52169(19) 0.7566(5) 0.097(2) Uani 0.840(6) 1 d D U P A 1
F10B F 1.25098(16) 0.5857(3) 0.8692(3) 0.0762(15) Uani 0.840(6) 1 d D U P A 1
F11B F 1.21499(18) 0.6186(2) 0.7315(3) 0.0653(13) Uani 0.840(6) 1 d D U P A 1
F9" F 1.2147(12) 0.5574(11) 0.6996(12) 0.069(5) Uiso 0.160(6) 1 d D U P A 2
F10" F 1.2472(10) 0.5229(9) 0.8363(13) 0.056(5) Uiso 0.160(6) 1 d D U P A 2
F11" F 1.2409(12) 0.6197(8) 0.8139(16) 0.070(5) Uiso 0.160(6) 1 d D U P A 2
C12B C 0.91186(19) 0.50742(17) 0.6788(3) 0.0249(8) Uani 1 1 d . . . . .
C13B C 0.8772(2) 0.52123(17) 0.5835(3) 0.0279(8) Uani 1 1 d . . . . .
C14B C 0.8068(2) 0.51070(19) 0.5451(3) 0.0313(9) Uani 1 1 d . . . . .
H14B H 0.7836 0.5194 0.4802 0.038 Uiso 1 1 calc R U . . .
C15B C 0.7687(2) 0.48781(18) 0.5979(3) 0.0324(9) Uani 1 1 d . . . . .
C16B C 0.8041(2) 0.47652(18) 0.6926(3) 0.0322(9) Uani 1 1 d . . . . .
H16B H 0.7790 0.4622 0.7305 0.039 Uiso 1 1 calc R U . . .
C17B C 0.8749(2) 0.48523(18) 0.7344(3) 0.0300(9) Uani 1 1 d . . . . .
C18B C 0.9149(2) 0.5477(2) 0.5225(3) 0.0357(10) Uani 1 1 d . . . . .
H18D H 0.9370 0.5134 0.5005 0.054 Uiso 1 1 calc R U . . .
H18E H 0.9501 0.5775 0.5593 0.054 Uiso 1 1 calc R U . . .
H18F H 0.8820 0.5693 0.4681 0.054 Uiso 1 1 calc R U . . .
C19B C 0.6926(2) 0.4756(2) 0.5525(4) 0.0466(12) Uani 1 1 d . . . . .
H19D H 0.6834 0.4554 0.4912 0.070 Uiso 1 1 calc R U . . .
H19E H 0.6674 0.5156 0.5436 0.070 Uiso 1 1 calc R U . . .
H19F H 0.6772 0.4480 0.5930 0.070 Uiso 1 1 calc R U . . .
C20B C 0.9114(2) 0.4720(2) 0.8382(3) 0.0409(11) Uani 1 1 d . . . . .
H20D H 0.9408 0.5078 0.8677 0.061 Uiso 1 1 calc R U . . .
H20E H 0.9400 0.4342 0.8456 0.061 Uiso 1 1 calc R U . . .
H20F H 0.8772 0.4653 0.8684 0.061 Uiso 1 1 calc R U . . .
C21B C 1.13388(18) 0.66749(18) 0.8481(3) 0.0249(8) Uani 1 1 d . . . . .
C22B C 1.16482(19) 0.66818(18) 0.9461(3) 0.0276(8) Uani 1 1 d . . . . .
C23B C 1.18507(19) 0.7255(2) 0.9918(3) 0.0300(9) Uani 1 1 d . . . . .
H23B H 1.2064 0.7262 1.0585 0.036 Uiso 1 1 calc R U . . .
C24B C 1.1749(2) 0.7813(2) 0.9428(3) 0.0329(9) Uani 1 1 d . . . . .
C25B C 1.1448(2) 0.77925(19) 0.8456(3) 0.0318(9) Uani 1 1 d . . . . .
H25B H 1.1384 0.8176 0.8113 0.038 Uiso 1 1 calc R U . . .
C26B C 1.12369(18) 0.72339(19) 0.7959(3) 0.0278(8) Uani 1 1 d . . . . .
C27B C 1.1727(2) 0.6083(2) 1.0035(3) 0.0407(11) Uani 1 1 d . . . . .
H27D H 1.2148 0.5863 1.0054 0.061 Uiso 1 1 calc R U . . .
H27E H 1.1326 0.5811 0.9744 0.061 Uiso 1 1 calc R U . . .
H27F H 1.1758 0.6189 1.0678 0.061 Uiso 1 1 calc R U . . .
C28B C 1.1948(3) 0.8432(2) 0.9946(4) 0.0489(13) Uani 1 1 d . . . . .
H28D H 1.2449 0.8489 1.0146 0.073 Uiso 1 1 calc R U . . .
H28E H 1.1809 0.8431 1.0500 0.073 Uiso 1 1 calc R U . . .
H28F H 1.1716 0.8777 0.9526 0.073 Uiso 1 1 calc R U . . .
C29B C 1.0884(2) 0.7234(2) 0.6906(3) 0.0410(11) Uani 1 1 d . . . . .
H29D H 1.0434 0.7028 0.6743 0.062 Uiso 1 1 calc R U . . .
H29E H 1.1169 0.7005 0.6615 0.062 Uiso 1 1 calc R U . . .
H29F H 1.0820 0.7668 0.6675 0.062 Uiso 1 1 calc R U . . .
C30B C 0.9988(3) 0.6794(3) 0.9682(3) 0.0627(18) Uani 1 1 d . . . . .
H30B H 1.0383 0.6541 0.9761 0.075 Uiso 1 1 calc R U . . .
C31B C 0.9925(3) 0.7440(3) 0.9468(4) 0.0631(18) Uani 1 1 d . . . . .
H31B H 1.0267 0.7703 0.9375 0.076 Uiso 1 1 calc R U . . .
C32B C 0.9275(4) 0.7617(2) 0.9418(4) 0.0570(16) Uani 1 1 d . . . . .
H32B H 0.9091 0.8030 0.9286 0.068 Uiso 1 1 calc R U . . .
C33B C 0.8930(3) 0.7104(3) 0.9589(3) 0.0521(14) Uani 1 1 d . . . . .
H33B H 0.8471 0.7105 0.9590 0.063 Uiso 1 1 calc R U . . .
C34B C 0.9363(3) 0.6590(3) 0.9759(3) 0.0553(15) Uani 1 1 d . . . . .
H34B H 0.9259 0.6176 0.9901 0.066 Uiso 1 1 calc R U . . .
C35B C 0.8800(2) 0.6855(2) 0.6627(3) 0.0426(11) Uani 1 1 d . . . . .
H35B H 0.9074 0.6659 0.6317 0.051 Uiso 1 1 calc R U . . .
C36B C 0.8284(2) 0.6553(2) 0.6894(3) 0.0412(11) Uani 1 1 d . . . . .
H36B H 0.8148 0.6125 0.6789 0.049 Uiso 1 1 calc R U . . .
C37B C 0.8010(2) 0.7005(2) 0.7342(4) 0.0399(11) Uani 1 1 d . . . . .
H37B H 0.7659 0.6934 0.7600 0.048 Uiso 1 1 calc R U . . .
C38B C 0.8347(2) 0.7586(2) 0.7342(3) 0.0370(10) Uani 1 1 d . . . . .
H38B H 0.8257 0.7970 0.7598 0.044 Uiso 1 1 calc R U . . .
C39B C 0.8839(2) 0.7502(2) 0.6902(3) 0.0396(10) Uani 1 1 d . . . . .
H39B H 0.9137 0.7813 0.6807 0.047 Uiso 1 1 calc R U . . .

loop_
_atom_site_aniso_label
_atom_site_aniso_U_11
_atom_site_aniso_U_22
_atom_site_aniso_U_33
_atom_site_aniso_U_23
_atom_site_aniso_U_13
_atom_site_aniso_U_12
Cu1A 0.0206(2) 0.0243(3) 0.0269(3) -0.0046(2) 0.0093(2) -0.0016(2)
W1A 0.02163(9) 0.02449(9) 0.02566(10) -0.00602(7) 0.00929(7) -0.00121(6)
N1A 0.0205(14) 0.0256(16) 0.0242(16) -0.0006(13) 0.0072(13) -0.0037(12)
C1A 0.0207(17) 0.0282(19) 0.0227(19) 0.0022(15) 0.0073(15) -0.0029(15)
C2A 0.0227(17) 0.030(2) 0.033(2) -0.0008(17) 0.0135(16) -0.0017(16)
C3A 0.0271(18) 0.0258(19) 0.030(2) -0.0032(16) 0.0125(16) 0.0016(16)
N3A 0.0250(15) 0.0210(15) 0.0272(17) -0.0018(13) 0.0119(13) -0.0016(12)
C4A 0.0259(19) 0.032(2) 0.039(2) 0.0024(18) 0.0144(18) -0.0051(16)
C5A 0.034(2) 0.032(2) 0.053(3) -0.016(2) 0.022(2) -0.0043(18)
F6A 0.0258(12) 0.0672(18) 0.0353(14) -0.0052(13) 0.0041(11) -0.0102(12)
F7A 0.0353(13) 0.0403(14) 0.0663(19) 0.0140(13) 0.0258(13) -0.0066(11)
F8A 0.0259(12) 0.0485(15) 0.0610(18) -0.0087(13) 0.0228(12) -0.0027(11)
F9A 0.0402(16) 0.0500(19) 0.189(4) -0.051(2) 0.056(2) -0.0055(14)
F10A 0.082(2) 0.067(2) 0.071(2) -0.0391(19) 0.017(2) 0.0153(19)
F11A 0.104(3) 0.0257(14) 0.119(3) -0.0022(17) 0.076(3) -0.0008(16)
C12A 0.0217(17) 0.0262(18) 0.0267(19) -0.0022(16) 0.0096(15) -0.0082(15)
C13A 0.0220(17) 0.0265(19) 0.025(2) 0.0026(16) 0.0054(15) -0.0043(15)
C14A 0.035(2) 0.034(2) 0.0190(18) -0.0006(16) 0.0066(16) -0.0118(18)
C15A 0.046(2) 0.026(2) 0.033(2) -0.0009(17) 0.016(2) -0.0085(18)
C16A 0.046(2) 0.028(2) 0.034(2) 0.0056(18) 0.019(2) -0.0082(18)
C17A 0.0275(18) 0.0269(19) 0.025(2) 0.0028(16) 0.0090(16) -0.0051(16)
C18A 0.040(2) 0.030(2) 0.027(2) 0.0056(17) 0.0108(18) -0.0034(18)
C19A 0.101(5) 0.038(3) 0.033(3) -0.008(2) 0.026(3) -0.019(3)
C20A 0.046(2) 0.034(2) 0.022(2) 0.0051(17) 0.0107(18) -0.0033(19)
C21A 0.0222(16) 0.0168(16) 0.0251(19) -0.0042(14) 0.0109(15) -0.0009(14)
C22A 0.035(2) 0.0202(17) 0.0214(19) -0.0025(14) 0.0115(16) 0.0001(15)
C23A 0.0294(19) 0.0254(19) 0.0216(19) -0.0034(15) 0.0028(16) 0.0060(16)
C24A 0.0228(18) 0.0251(19) 0.035(2) -0.0049(16) 0.0069(16) -0.0017(15)
C25A 0.0288(18) 0.0199(17) 0.034(2) 0.0027(16) 0.0176(17) -0.0005(15)
C26A 0.0240(17) 0.0217(17) 0.0229(19) 0.0015(14) 0.0089(15) 0.0002(14)
C27A 0.058(3) 0.035(2) 0.030(2) -0.0010(19) 0.021(2) -0.008(2)
C28A 0.033(2) 0.041(2) 0.052(3) -0.007(2) 0.011(2) -0.010(2)
C29A 0.032(2) 0.039(2) 0.026(2) 0.0063(18) 0.0083(17) -0.0035(18)
C30A 0.031(2) 0.071(3) 0.026(2) -0.007(2) 0.0074(18) 0.012(2)
C31A 0.028(2) 0.041(2) 0.041(3) -0.021(2) 0.0007(19) -0.0004(18)
C32A 0.0236(19) 0.039(2) 0.040(2) -0.012(2) 0.0070(18) -0.0039(17)
C33A 0.026(2) 0.038(2) 0.043(3) -0.007(2) 0.0021(18) 0.0085(18)
C34A 0.042(3) 0.047(3) 0.041(3) 0.008(2) 0.005(2) 0.007(2)
C35A 0.057(3) 0.069(4) 0.028(2) -0.013(2) 0.003(2) 0.011(3)
C36A 0.043(3) 0.067(4) 0.048(3) -0.037(3) 0.018(2) -0.020(3)
C37A 0.070(4) 0.041(3) 0.050(3) -0.027(2) 0.016(3) -0.007(3)
C38A 0.036(2) 0.079(4) 0.049(3) -0.039(3) 0.019(2) 0.000(3)
C39A 0.100(5) 0.073(4) 0.028(3) -0.013(3) 0.034(3) -0.038(4)
Cu1B 0.0211(3) 0.0245(3) 0.0317(3) -0.0032(2) 0.0101(2) 0.0014(2)
W1B 0.02026(8) 0.02452(9) 0.02561(10) -0.00438(7) 0.00940(7) -0.00008(6)
N1B 0.0285(16) 0.0221(15) 0.0322(18) -0.0023(13) 0.0144(14) -0.0005(13)
C1B 0.033(2) 0.0207(18) 0.035(2) -0.0026(16) 0.0147(18) 0.0006(16)
C2B 0.0258(19) 0.026(2) 0.047(3) -0.0002(18) 0.0177(18) 0.0028(16)
C3B 0.0196(17) 0.034(2) 0.038(2) 0.0011(18) 0.0126(17) 0.0041(16)
N3B 0.0236(15) 0.0280(16) 0.0295(18) -0.0011(14) 0.0113(13) -0.0004(13)
C4B 0.038(2) 0.025(2) 0.054(3) 0.0014(19) 0.024(2) -0.0006(18)
C5B 0.029(3) 0.031(3) 0.063(4) -0.004(3) 0.023(3) 0.002(2)
F6B 0.0526(17) 0.0392(15) 0.065(2) -0.0203(14) 0.0112(15) -0.0010(13)
F7B 0.080(2) 0.0243(13) 0.104(3) -0.0029(15) 0.062(2) -0.0068(14)
F8B 0.0405(14) 0.0294(13) 0.086(2) -0.0116(14) 0.0254(15) 0.0076(11)
F9B 0.053(2) 0.050(2) 0.218(7) -0.046(3) 0.083(3) -0.0091(19)
F10B 0.0193(15) 0.145(4) 0.058(3) -0.002(3) 0.0058(16) 0.000(2)
F11B 0.0390(18) 0.083(3) 0.086(3) 0.028(2) 0.037(2) -0.0006(19)
C12B 0.0274(19) 0.0176(17) 0.035(2) -0.0049(15) 0.0177(17) -0.0010(14)
C13B 0.0297(19) 0.0199(18) 0.037(2) -0.0049(16) 0.0154(17) -0.0018(15)
C14B 0.033(2) 0.027(2) 0.035(2) -0.0065(17) 0.0116(18) -0.0023(16)
C15B 0.0267(19) 0.0229(19) 0.050(3) -0.0065(18) 0.0168(19) -0.0027(16)
C16B 0.033(2) 0.0228(19) 0.051(3) -0.0034(18) 0.027(2) -0.0060(16)
C17B 0.037(2) 0.0205(18) 0.040(2) 0.0021(17) 0.0226(19) -0.0010(16)
C18B 0.039(2) 0.043(2) 0.031(2) -0.0003(19) 0.0191(19) -0.0053(19)
C19B 0.030(2) 0.036(2) 0.074(4) -0.009(2) 0.019(2) -0.0053(19)
C20B 0.050(3) 0.040(2) 0.042(3) 0.009(2) 0.027(2) 0.001(2)
C21B 0.0179(16) 0.0242(18) 0.032(2) 0.0027(16) 0.0079(15) -0.0010(14)
C22B 0.0200(17) 0.0262(19) 0.033(2) 0.0061(17) 0.0050(16) -0.0037(15)
C23B 0.0219(18) 0.039(2) 0.025(2) -0.0028(17) 0.0030(15) -0.0061(17)
C24B 0.0248(19) 0.031(2) 0.044(3) 0.0002(19) 0.0128(18) -0.0037(16)
C25B 0.0287(19) 0.0251(19) 0.046(3) 0.0101(18) 0.0180(18) 0.0022(16)
C26B 0.0174(16) 0.035(2) 0.032(2) 0.0056(17) 0.0091(15) 0.0000(15)
C27B 0.040(2) 0.037(2) 0.040(3) 0.013(2) 0.007(2) -0.001(2)
C28B 0.050(3) 0.031(2) 0.063(3) -0.009(2) 0.017(3) -0.011(2)
C29B 0.040(2) 0.051(3) 0.033(2) 0.011(2) 0.014(2) 0.004(2)
C30B 0.046(3) 0.108(5) 0.025(3) -0.006(3) 0.002(2) 0.033(3)
C31B 0.070(4) 0.084(4) 0.035(3) -0.029(3) 0.016(3) -0.051(4)
C32B 0.103(5) 0.034(3) 0.034(3) -0.015(2) 0.024(3) 0.006(3)
C33B 0.047(3) 0.087(4) 0.032(3) -0.013(3) 0.025(2) 0.000(3)
C34B 0.100(5) 0.043(3) 0.026(2) 0.001(2) 0.025(3) -0.009(3)
C35B 0.039(2) 0.058(3) 0.027(2) -0.011(2) 0.0058(19) 0.015(2)
C36B 0.034(2) 0.036(2) 0.039(3) -0.015(2) -0.005(2) 0.0055(19)
C37B 0.0233(19) 0.041(2) 0.050(3) -0.008(2) 0.0053(19) 0.0041(18)
C38B 0.032(2) 0.035(2) 0.041(3) -0.0040(19) 0.0077(19) 0.0109(18)
C39B 0.045(3) 0.041(2) 0.032(2) 0.011(2) 0.013(2) 0.011(2)

loop_
_atom_type_symbol
_atom_type_description
_atom_type_scat_dispersion_real
_atom_type_scat_dispersion_imag
_atom_type_scat_source
C C 0.0181 0.0091 'International Tables Vol C Tables 4.2.6.8 and 6.1.1.4'
H H 0.0000 0.0000 'International Tables Vol C Tables 4.2.6.8 and 6.1.1.4'
Cu Cu -1.9646 0.5888 'International Tables Vol C Tables 4.2.6.8 and 6.1.1.4'
F F 0.0727 0.0534 'International Tables Vol C Tables 4.2.6.8 and 6.1.1.4'
N N 0.0311 0.0180 'International Tables Vol C Tables 4.2.6.8 and 6.1.1.4'
W W -5.4734 5.5774 'International Tables Vol C Tables 4.2.6.8 and 6.1.1.4'

loop_
_geom_angle_atom_site_label_1
_geom_angle_atom_site_label_2
_geom_angle_atom_site_label_3
_geom_angle
N1A Cu1A N3A 95.46(13)
N1A Cu1A W1A 130.16(9)
N3A Cu1A W1A 134.34(9)
C34A W1A C33A 36.84(18)
C34A W1A C38A 107.0(2)
C33A W1A C38A 80.70(18)
C34A W1A C39A 142.2(2)
C33A W1A C39A 108.7(2)
C38A W1A C39A 36.9(2)
C34A W1A C35A 154.4(2)
C33A W1A C35A 140.54(19)
C38A W1A C35A 59.89(19)
C39A W1A C35A 36.2(2)
C34A W1A C37A 97.6(2)
C33A W1A C37A 91.29(19)
C38A W1A C37A 35.9(2)
C39A W1A C37A 60.2(2)
C35A W1A C37A 58.4(2)
C34A W1A C30A 36.84(18)
C33A W1A C30A 60.27(16)
C38A W1A C30A 140.64(18)
C39A W1A C30A 159.4(2)
C35A W1A C30A 159.11(18)
C37A W1A C30A 132.7(2)
C34A W1A C32A 61.14(18)
C33A W1A C32A 36.45(16)
C38A W1A C32A 92.70(17)
C39A W1A C32A 101.0(2)
C35A W1A C32A 135.9(2)
C37A W1A C32A 119.12(18)
C30A W1A C32A 59.39(16)
C34A W1A C36A 120.2(2)
C33A W1A C36A 125.09(18)
C38A W1A C36A 58.63(17)
C39A W1A C36A 59.2(2)
C35A W1A C36A 34.7(2)
C37A W1A C36A 34.27(19)
C30A W1A C36A 141.3(2)
C32A W1A C36A 151.08(17)
C34A W1A C31A 60.42(18)
C33A W1A C31A 59.56(15)
C38A W1A C31A 127.50(17)
C39A W1A C31A 124.7(2)
C35A W1A C31A 145.1(2)
C37A W1A C31A 150.82(19)
C30A W1A C31A 35.27(18)
C32A W1A C31A 35.08(15)
C36A W1A C31A 173.83(17)
C34A W1A Cu1A 106.35(13)
C33A W1A Cu1A 136.95(12)
C38A W1A Cu1A 142.30(14)
C39A W1A Cu1A 111.39(19)
C35A W1A Cu1A 82.51(14)
C37A W1A Cu1A 122.02(15)
C30A W1A Cu1A 76.73(11)
C32A W1A Cu1A 118.74(11)
C36A W1A Cu1A 89.39(13)
C31A W1A Cu1A 84.64(11)
C1A N1A C12A 122.9(3)
C1A N1A Cu1A 122.3(3)
C12A N1A Cu1A 114.5(2)
N1A C1A C2A 126.2(3)
N1A C1A C4A 119.0(3)
C2A C1A C4A 114.7(3)
C1A C2A C3A 127.3(4)
N3A C3A C2A 125.7(4)
N3A C3A C5A 120.0(3)
C2A C3A C5A 114.3(3)
C3A N3A C21A 123.0(3)
C3A N3A Cu1A 122.6(3)
C21A N3A Cu1A 114.4(2)
F6A C4A F8A 105.6(3)
F6A C4A F7A 106.2(3)
F8A C4A F7A 105.5(3)
F6A C4A C1A 113.6(3)
F8A C4A C1A 113.7(3)
F7A C4A C1A 111.7(3)
F9A C5A F11A 107.6(4)
F9A C5A F10A 105.9(4)
F11A C5A F10A 102.6(4)
F9A C5A C3A 114.6(4)
F11A C5A C3A 112.7(4)
F10A C5A C3A 112.5(4)
C17A C12A C13A 120.8(4)
C17A C12A N1A 120.2(3)
C13A C12A N1A 118.5(3)
C14A C13A C12A 118.5(4)
C14A C13A C18A 121.0(4)
C12A C13A C18A 120.4(4)
C13A C14A C15A 122.4(4)
C16A C15A C14A 117.8(4)
C16A C15A C19A 121.6(4)
C14A C15A C19A 120.6(4)
C15A C16A C17A 122.5(4)
C12A C17A C16A 117.9(4)
C12A C17A C20A 121.6(4)
C16A C17A C20A 120.4(4)
C26A C21A C22A 120.4(3)
C26A C21A N3A 119.5(3)
C22A C21A N3A 119.7(3)
C23A C22A C21A 118.4(4)
C23A C22A C27A 120.0(4)
C21A C22A C27A 121.6(4)
C24A C23A C22A 122.7(4)
C23A C24A C25A 117.5(3)
C23A C24A C28A 121.1(4)
C25A C24A C28A 121.4(4)
C26A C25A C24A 122.1(4)
C25A C26A C21A 118.8(3)
C25A C26A C29A 120.8(3)
C21A C26A C29A 120.4(3)
C31A C30A C34A 108.5(4)
C31A C30A W1A 73.9(3)
C34A C30A W1A 69.3(3)
C32A C31A C30A 108.7(4)
C32A C31A W1A 71.0(2)
C30A C31A W1A 70.9(2)
C31A C32A C33A 107.7(4)
C31A C32A W1A 74.0(2)
C33A C32A W1A 69.7(2)
C34A C33A C32A 108.8(4)
C34A C33A W1A 71.3(2)
C32A C33A W1A 73.9(2)
C33A C34A C30A 106.3(4)
C33A C34A W1A 71.8(3)
C30A C34A W1A 73.9(3)
C36A C35A C39A 108.7(5)
C36A C35A W1A 74.3(3)
C39A C35A W1A 70.9(3)
C37A C36A C35A 109.5(5)
C37A C36A W1A 71.3(3)
C35A C36A W1A 71.1(3)
C36A C37A C38A 108.6(5)
C36A C37A W1A 74.4(3)
C38A C37A W1A 70.6(3)
C37A C38A C39A 107.5(5)
C37A C38A W1A 73.5(3)
C39A C38A W1A 71.8(3)
C35A C39A C38A 105.8(5)
C35A C39A W1A 73.0(3)
C38A C39A W1A 71.2(3)
N1B Cu1B N3B 96.02(13)
N1B Cu1B W1B 132.25(9)
N3B Cu1B W1B 131.71(10)
C30B W1B C31B 36.1(2)
C30B W1B C38B 142.88(19)
C31B W1B C38B 109.6(2)
C30B W1B C39B 144.2(2)
C31B W1B C39B 111.4(2)
C38B W1B C39B 36.15(16)
C30B W1B C32B 58.8(2)
C31B W1B C32B 35.1(2)
C38B W1B C32B 84.37(19)
C39B W1B C32B 104.65(19)
C30B W1B C35B 151.59(18)
C31B W1B C35B 141.1(2)
C38B W1B C35B 59.90(16)
C39B W1B C35B 36.62(17)
C32B W1B C35B 140.84(19)
C30B W1B C34B 35.9(2)
C31B W1B C34B 59.7(2)
C38B W1B C34B 128.3(2)
C39B W1B C34B 161.70(19)
C32B W1B C34B 58.39(19)
C35B W1B C34B 158.00(19)
C30B W1B C33B 58.75(19)
C31B W1B C33B 58.8(2)
C38B W1B C33B 94.18(19)
C39B W1B C33B 127.18(19)
C32B W1B C33B 34.9(2)
C35B W1B C33B 149.61(18)
C34B W1B C33B 34.9(2)
C30B W1B C37B 148.0(2)
C31B W1B C37B 135.8(2)
C38B W1B C37B 36.11(16)
C39B W1B C37B 60.37(18)
C32B W1B C37B 101.6(2)
C35B W1B C37B 59.39(17)
C34B W1B C37B 113.3(2)
C33B W1B C37B 90.43(19)
C30B W1B C36B 153.8(2)
C31B W1B C36B 169.2(2)
C38B W1B C36B 59.61(16)
C39B W1B C36B 60.45(18)
C32B W1B C36B 136.8(2)
C35B W1B C36B 35.74(18)
C34B W1B C36B 125.7(2)
C33B W1B C36B 119.17(19)
C37B W1B C36B 35.23(16)
C30B W1B Cu1B 79.77(14)
C31B W1B Cu1B 101.40(19)
C38B W1B Cu1B 133.20(12)
C39B W1B Cu1B 100.15(12)
C32B W1B Cu1B 135.68(17)
C35B W1B Cu1B 73.86(11)
C34B W1B Cu1B 97.43(16)
C33B W1B Cu1B 132.22(15)
C37B W1B Cu1B 122.62(11)
C36B W1B Cu1B 87.43(11)
C1B N1B C12B 123.6(3)
C1B N1B Cu1B 121.6(3)
C12B N1B Cu1B 114.7(2)
N1B C1B C2B 126.2(4)
N1B C1B C4B 118.7(4)
C2B C1B C4B 115.1(4)
C3B C2B C1B 127.6(4)
N3B C3B C2B 125.9(4)
N3B C3B C5" 123.5(9)
C2B C3B C5" 110.6(9)
N3B C3B C5B 119.3(4)
C2B C3B C5B 114.7(4)
C3B N3B C21B 125.9(3)
C3B N3B Cu1B 121.8(3)
C21B N3B Cu1B 112.2(2)
F6B C4B F7B 107.7(4)
F6B C4B F8B 105.5(4)
F7B C4B F8B 106.1(4)
F6B C4B C1B 113.7(4)
F7B C4B C1B 111.1(4)
F8B C4B C1B 112.3(4)
F9B C5B F11B 106.4(5)
F9B C5B F10B 106.7(5)
F11B C5B F10B 104.0(5)
F9B C5B C3B 113.4(5)
F11B C5B C3B 111.6(4)
F10B C5B C3B 113.9(5)
F9" C5" F10" 103.8(13)
F9" C5" F11" 105.3(13)
F10" C5" F11" 104.3(13)
F9" C5" C3B 113.5(17)
F10" C5" C3B 112.9(16)
F11" C5" C3B 115.8(17)
C13B C12B C17B 120.0(4)
C13B C12B N1B 119.1(3)
C17B C12B N1B 120.3(4)
C14B C13B C12B 118.9(4)
C14B C13B C18B 119.7(4)
C12B C13B C18B 121.4(4)
C13B C14B C15B 122.6(4)
C16B C15B C14B 117.1(4)
C16B C15B C19B 122.3(4)
C14B C15B C19B 120.7(4)
C15B C16B C17B 122.7(4)
C16B C17B C12B 118.6(4)
C16B C17B C20B 120.8(4)
C12B C17B C20B 120.6(4)
C22B C21B C26B 120.9(4)
C22B C21B N3B 118.6(3)
C26B C21B N3B 119.6(3)
C23B C22B C21B 118.9(4)
C23B C22B C27B 119.8(4)
C21B C22B C27B 121.2(4)
C24B C23B C22B 121.6(4)
C23B C24B C25B 118.3(4)
C23B C24B C28B 120.5(4)
C25B C24B C28B 121.2(4)
C24B C25B C26B 122.8(4)
C25B C26B C21B 117.5(4)
C25B C26B C29B 121.2(4)
C21B C26B C29B 121.2(4)
C31B C30B C34B 107.9(5)
C31B C30B W1B 72.0(3)
C34B C30B W1B 73.4(3)
C32B C31B C30B 106.9(5)
C32B C31B W1B 73.1(3)
C30B C31B W1B 71.9(3)
C31B C32B C33B 109.5(5)
C31B C32B W1B 71.8(3)
C33B C32B W1B 73.4(3)
C32B C33B C34B 108.6(5)
C32B C33B W1B 71.7(3)
C34B C33B W1B 72.5(3)
C33B C34B C30B 107.2(5)
C33B C34B W1B 72.6(3)
C30B C34B W1B 70.7(3)
C36B C35B C39B 108.8(4)
C36B C35B W1B 73.9(3)
C39B C35B W1B 71.0(2)
C37B C36B C35B 107.4(4)
C37B C36B W1B 71.3(2)
C35B C36B W1B 70.3(2)
C36B C37B C38B 108.3(4)
C36B C37B W1B 73.4(2)
C38B C37B W1B 70.4(2)
C39B C38B C37B 109.0(4)
C39B C38B W1B 72.0(2)
C37B C38B W1B 73.5(3)
C38B C39B C35B 106.5(4)
C38B C39B W1B 71.9(3)
C35B C39B W1B 72.4(3)

loop_
_geom_bond_atom_site_label_1
_geom_bond_atom_site_label_2
_geom_bond_distance
Cu1A N1A 1.998(3)
Cu1A N3A 1.999(3)
Cu1A W1A 2.7369(6)
W1A C34A 2.244(5)
W1A C33A 2.251(4)
W1A C38A 2.258(4)
W1A C39A 2.266(5)
W1A C35A 2.293(5)
W1A C37A 2.295(5)
W1A C30A 2.305(4)
W1A C32A 2.305(4)
W1A C36A 2.333(5)
W1A C31A 2.343(4)
N1A C1A 1.317(5)
N1A C12A 1.436(5)
C1A C2A 1.399(5)
C1A C4A 1.534(5)
C2A C3A 1.406(5)
C3A N3A 1.315(5)
C3A C5A 1.537(5)
N3A C21A 1.435(4)
C4A F6A 1.333(5)
C4A F8A 1.335(5)
C4A F7A 1.344(5)
C5A F9A 1.300(5)
C5A F11A 1.318(6)
C5A F10A 1.343(6)
C12A C17A 1.399(5)
C12A C13A 1.401(5)
C13A C14A 1.384(6)
C13A C18A 1.507(5)
C14A C15A 1.387(6)
C15A C16A 1.378(6)
C15A C19A 1.515(6)
C16A C17A 1.400(6)
C17A C20A 1.511(5)
C21A C26A 1.397(5)
C21A C22A 1.403(5)
C22A C23A 1.385(5)
C22A C27A 1.502(6)
C23A C24A 1.384(6)
C24A C25A 1.392(6)
C24A C28A 1.515(5)
C25A C26A 1.389(5)
C26A C29A 1.507(5)
C30A C31A 1.409(7)
C30A C34A 1.438(7)
C31A C32A 1.402(6)
C32A C33A 1.426(6)
C33A C34A 1.420(7)
C35A C36A 1.378(8)
C35A C39A 1.416(9)
C36A C37A 1.364(8)
C37A C38A 1.405(8)
C38A C39A 1.432(8)
Cu1B N1B 1.985(3)
Cu1B N3B 2.004(3)
Cu1B W1B 2.7097(6)
W1B C30B 2.267(5)
W1B C31B 2.268(5)
W1B C38B 2.269(4)
W1B C39B 2.270(4)
W1B C32B 2.284(4)
W1B C35B 2.289(4)
W1B C34B 2.302(5)
W1B C33B 2.304(4)
W1B C37B 2.309(4)
W1B C36B 2.336(4)
N1B C1B 1.310(5)
N1B C12B 1.434(5)
C1B C2B 1.405(6)
C1B C4B 1.540(5)
C2B C3B 1.393(6)
C3B N3B 1.308(5)
C3B C5" 1.532(16)
C3B C5B 1.533(6)
N3B C21B 1.439(5)
C4B F6B 1.326(6)
C4B F7B 1.330(5)
C4B F8B 1.346(5)
C5B F9B 1.315(7)
C5B F11B 1.316(7)
C5B F10B 1.317(7)
C5" F9" 1.317(14)
C5" F10" 1.319(14)
C5" F11" 1.320(14)
C12B C13B 1.400(6)
C12B C17B 1.403(5)
C13B C14B 1.383(6)
C13B C18B 1.512(5)
C14B C15B 1.394(6)
C15B C16B 1.383(6)
C15B C19B 1.503(6)
C16B C17B 1.390(6)
C17B C20B 1.513(6)
C21B C22B 1.396(6)
C21B C26B 1.403(5)
C22B C23B 1.393(6)
C22B C27B 1.519(5)
C23B C24B 1.376(6)
C24B C25B 1.384(6)
C24B C28B 1.514(6)
C25B C26B 1.393(6)
C26B C29B 1.503(6)
C30B C31B 1.406(9)
C30B C34B 1.407(8)
C31B C32B 1.374(9)
C32B C33B 1.376(8)
C33B C34B 1.380(8)
C35B C36B 1.420(7)
C35B C39B 1.433(7)
C36B C37B 1.406(6)
C37B C38B 1.419(6)
C38B C39B 1.408(6)
